data_7112220
loop_
_publ_author_name
'Yongfa Xie'
'Yoshiaki Shuku'
'Michio M. Matsushita'
'Kunio Awaga'

_publ_section_title
;
 Thiadiazole dioxide-fused picene: acceptor ability, anion radical
 formation, and n-type charge transport characteristics
;
_journal_name_full Chem.Commun.
_journal_page_first 4178
_journal_paper_doi 10.1039/C3CC49500K
_journal_volume 50
_journal_year 2014
_chemical_formula_moiety 'C22 H14 N2 O2 S '
_chemical_formula_sum 'C22 H14 N2 O2 S'
_chemical_formula_weight 370.42
_space_group_IT_number 15
_symmetry_cell_setting monoclinic
_symmetry_Int_Tables_number 15
_symmetry_space_group_name_Hall '-C 2yc'
_symmetry_space_group_name_H-M 'C 1 2/c 1'
_cell_angle_alpha 90.0000
_cell_angle_beta 106.665(4)
_cell_angle_gamma 90.0000
_cell_formula_units_Z 4
_cell_length_a 19.249(5)
_cell_length_b 11.102(3)
_cell_length_c 8.547(2)
_cell_measurement_reflns_used 2659
_cell_measurement_temperature 293.1
_cell_measurement_theta_max 26.4
_cell_measurement_theta_min 3.5
_cell_volume 1749.8(8)
_computing_cell_refinement CrystalClear
_computing_data_collection CrystalClear
_computing_data_reduction CrystalStructure
_computing_publication_material 'CrystalStructure 3.8'
_computing_structure_refinement SHELXL
_computing_structure_solution SIR97
_diffrn_ambient_temperature 293.1
_diffrn_detector_area_resol_mean 7.31
_diffrn_measured_fraction_theta_full 0.973
_diffrn_measured_fraction_theta_max 0.973
_diffrn_measurement_device_type 'Rigaku Saturn'
_diffrn_measurement_method \w
_diffrn_radiation_type 'Mo K\a'
_diffrn_radiation_wavelength 0.71070
_diffrn_reflns_av_R_equivalents 0.018
_diffrn_reflns_limit_h_max 24
_diffrn_reflns_limit_h_min -24
_diffrn_reflns_limit_k_max 11
_diffrn_reflns_limit_k_min -13
_diffrn_reflns_limit_l_max 10
_diffrn_reflns_limit_l_min -10
_diffrn_reflns_number 6139
_diffrn_reflns_theta_full 26.36
_diffrn_reflns_theta_max 26.36
_exptl_absorpt_coefficient_mu 0.205
_exptl_absorpt_correction_T_max 0.982
_exptl_absorpt_correction_T_min 0.902
_exptl_absorpt_correction_type multi-scan
_exptl_absorpt_process_details 'Jacobson, R. (1998) Private communication'
_exptl_crystal_colour yellow
_exptl_crystal_density_diffrn 1.406
_exptl_crystal_density_method 'not measured'
_exptl_crystal_description block
_exptl_crystal_F_000 768.00
_exptl_crystal_size_max 0.22
_exptl_crystal_size_mid 0.18
_exptl_crystal_size_min 0.09
_refine_diff_density_max 0.40
_refine_diff_density_min -0.34
_refine_ls_extinction_method none
_refine_ls_goodness_of_fit_ref 1.076
_refine_ls_hydrogen_treatment refall
_refine_ls_number_parameters 124
_refine_ls_number_reflns 1747
_refine_ls_R_factor_gt 0.0349
_refine_ls_shift/su_max 0.0010
_refine_ls_structure_factor_coef Fsqd
_refine_ls_weighting_details 'w = 1/[\s^2^(Fo^2^)+(0.0353P)^2^+2.4045P] where P=(Fo^2^+2Fc^2^)/3'
_refine_ls_weighting_scheme calc
_refine_ls_wR_factor_ref 0.0893
_reflns_number_gt 1585
_reflns_number_total 1747
_reflns_threshold_expression F^2^>2.0\s(F^2^)
_cod_data_source_file c3cc49500k.txt
_cod_data_source_block '__4'
_cod_original_cell_volume 1749.9(7)
_cod_original_formula_sum 'C22 H14 N2 O2 S '
_cod_database_code 7112220

loop_
_symmetry_equiv_pos_site_id
_symmetry_equiv_pos_as_xyz
1 +X,+Y,+Z
2 -X,+Y,1/2-Z
3 -X,-Y,-Z
4 +X,-Y,1/2+Z
5 1/2+X,1/2+Y,+Z
6 1/2-X,1/2+Y,1/2-Z
7 1/2-X,1/2-Y,-Z
8 1/2+X,1/2-Y,1/2+Z

loop_
_atom_site_label
_atom_site_type_symbol
_atom_site_fract_x
_atom_site_fract_y
_atom_site_fract_z
_atom_site_U_iso_or_equiv
_atom_site_adp_type
_atom_site_occupancy
_atom_site_symmetry_multiplicity
_atom_site_calc_flag
_atom_site_refinement_flags
S(1) S 0.5000 0.55271(4) 0.2500 0.01921(15) Uani 1.00 2 d S
O(1) O 0.49892(6) 0.61847(10) 0.39218(14) 0.0289(2) Uani 1.00 1 d .
N(1) N 0.43071(6) 0.45402(11) 0.19962(15) 0.0205(2) Uani 1.00 1 d .
C(1) C 0.45827(7) 0.34804(12) 0.21592(17) 0.0174(3) Uani 1.00 1 d .
C(2) C 0.41597(7) 0.23790(13) 0.16007(17) 0.0184(3) Uani 1.00 1 d .
C(3) C 0.34650(7) 0.21758(13) 0.18542(17) 0.0184(3) Uani 1.00 1 d .
C(4) C 0.31711(8) 0.29138(14) 0.28625(19) 0.0230(3) Uani 1.00 1 d .
C(5) C 0.24892(9) 0.26908(15) 0.2992(2) 0.0278(3) Uani 1.00 1 d .
C(6) C 0.20684(8) 0.17324(16) 0.2146(2) 0.0304(3) Uani 1.00 1 d .
C(7) C 0.23428(8) 0.09936(15) 0.1198(2) 0.0278(3) Uani 1.00 1 d .
C(8) C 0.30498(8) 0.11797(13) 0.10412(18) 0.0216(3) Uani 1.00 1 d .
C(9) C 0.33394(9) 0.04104(13) 0.00621(19) 0.0265(3) Uani 1.00 1 d .
C(10) C 0.40136(9) 0.06062(14) -0.01231(19) 0.0258(3) Uani 1.00 1 d .
C(11) C 0.44254(8) 0.15979(13) 0.06565(19) 0.0219(3) Uani 1.00 1 d .
H(1) H 0.3472 0.3589 0.3481 0.006 Uiso 1.00 1 c R
H(2) H 0.2300 0.3247 0.3713 0.006 Uiso 1.00 1 c R
H(3) H 0.1579 0.1634 0.2250 0.006 Uiso 1.00 1 c R
H(4) H 0.2045 0.0370 0.0537 0.006 Uiso 1.00 1 c R
H(5) H 0.3034 -0.0260 -0.0561 0.006 Uiso 1.00 1 c R
H(6) H 0.4211 0.0010 -0.0803 0.006 Uiso 1.00 1 c R
H(7) H 0.4898 0.1781 0.0480 0.006 Uiso 1.00 1 c R

loop_
_atom_site_aniso_label
_atom_site_aniso_U_11
_atom_site_aniso_U_22
_atom_site_aniso_U_33
_atom_site_aniso_U_12
_atom_site_aniso_U_13
_atom_site_aniso_U_23
S(1) 0.0210(2) 0.0144(2) 0.0229(2) 0.0000 0.0074(2) 0.0000
O(1) 0.0394(6) 0.0205(5) 0.0292(6) -0.0017(4) 0.0136(5) -0.0058(4)
N(1) 0.0175(5) 0.0181(6) 0.0255(6) 0.0006(4) 0.0056(4) -0.0006(4)
C(1) 0.0157(7) 0.0192(7) 0.0173(6) 0.0007(5) 0.0046(5) 0.0003(5)
C(2) 0.0168(6) 0.0167(6) 0.0188(6) 0.0009(5) 0.0004(5) 0.0012(5)
C(3) 0.0168(6) 0.0177(6) 0.0179(6) 0.0008(5) 0.0007(5) 0.0054(5)
C(4) 0.0219(7) 0.0236(7) 0.0233(7) 0.0012(6) 0.0060(5) 0.0033(6)
C(5) 0.0259(7) 0.0314(8) 0.0288(8) 0.0057(6) 0.0121(6) 0.0108(6)
C(6) 0.0177(7) 0.0379(9) 0.0349(9) -0.0008(6) 0.0063(6) 0.0184(7)
C(7) 0.0212(7) 0.0277(8) 0.0286(8) -0.0073(6) -0.0023(6) 0.0115(6)
C(8) 0.0210(6) 0.0197(7) 0.0197(7) -0.0026(5) -0.0013(5) 0.0073(5)
C(9) 0.0302(8) 0.0195(7) 0.0230(7) -0.0057(6) -0.0033(6) -0.0008(5)
C(10) 0.0302(8) 0.0194(7) 0.0248(7) 0.0017(6) 0.0030(6) -0.0040(6)
C(11) 0.0195(6) 0.0198(7) 0.0248(7) 0.0018(5) 0.0039(5) -0.0006(5)

loop_
_atom_type_symbol
_atom_type_description
_atom_type_scat_dispersion_real
_atom_type_scat_dispersion_imag
_atom_type_scat_source
C C 0.003 0.002
;
International Tables for Crystallography
(1992, Vol. C, Tables 4.2.6.8 and 6.1.1.4)
;
H H 0.000 0.000
;
International Tables for Crystallography
(1992, Vol. C, Table 6.1.1.4)
;
N N 0.006 0.003
;
International Tables for Crystallography
(1992, Vol. C, Tables 4.2.6.8 and 6.1.1.4)
;
O O 0.011 0.006
;
International Tables for Crystallography
(1992, Vol. C, Tables 4.2.6.8 and 6.1.1.4)
;
S S 0.125 0.123
;
International Tables for Crystallography
(1992, Vol. C, Tables 4.2.6.8 and 6.1.1.4)
;

loop_
_geom_angle_atom_site_label_1
_geom_angle_atom_site_label_2
_geom_angle_atom_site_label_3
_geom_angle
_geom_angle_publ_flag
_geom_angle_site_symmetry_1
_geom_angle_site_symmetry_3
O(1) S(1) O(1) 118.26(7) yes . 2_655
O(1) S(1) N(1) 110.35(6) yes . .
O(1) S(1) N(1) 108.66(5) yes . 2_655
O(1) S(1) N(1) 108.66(5) yes 2_655 .
O(1) S(1) N(1) 110.35(6) yes 2_655 2_655
N(1) S(1) N(1) 98.81(6) yes . 2_655
S(1) N(1) C(1) 107.26(9) yes . .
N(1) C(1) C(1) 113.23(11) yes . 2_655
N(1) C(1) C(2) 123.68(11) yes . .
C(1) C(1) C(2) 122.81(11) yes 2_655 .
C(1) C(2) C(3) 122.39(13) yes . .
C(1) C(2) C(11) 116.68(13) yes . .
C(3) C(2) C(11) 120.56(12) yes . .
C(2) C(3) C(4) 123.57(12) yes . .
C(2) C(3) C(8) 117.80(13) yes . .
C(4) C(3) C(8) 118.64(13) yes . .
C(3) C(4) C(5) 120.16(13) yes . .
C(4) C(5) C(6) 121.26(16) yes . .
C(5) C(6) C(7) 119.85(15) yes . .
C(6) C(7) C(8) 120.94(14) yes . .
C(3) C(8) C(7) 119.09(14) yes . .
C(3) C(8) C(9) 119.71(14) yes . .
C(7) C(8) C(9) 121.18(13) yes . .
C(8) C(9) C(10) 121.27(13) yes . .
C(9) C(10) C(11) 119.55(15) yes . .
C(2) C(11) C(10) 121.05(15) yes . .
C(3) C(4) H(1) 118.8 no . .
C(5) C(4) H(1) 121.0 no . .
C(4) C(5) H(2) 117.3 no . .
C(6) C(5) H(2) 121.4 no . .
C(5) C(6) H(3) 117.8 no . .
C(7) C(6) H(3) 122.4 no . .
C(6) C(7) H(4) 120.7 no . .
C(8) C(7) H(4) 118.1 no . .
C(8) C(9) H(5) 119.4 no . .
C(10) C(9) H(5) 119.2 no . .
C(9) C(10) H(6) 118.8 no . .
C(11) C(10) H(6) 121.6 no . .
C(2) C(11) H(7) 118.3 no . .
C(10) C(11) H(7) 120.6 no . .

loop_
_geom_bond_atom_site_label_1
_geom_bond_atom_site_label_2
_geom_bond_distance
_geom_bond_publ_flag
_geom_bond_site_symmetry_2
S(1) O(1) 1.4229(12) yes .
S(1) O(1) 1.4229(12) yes 2_655
S(1) N(1) 1.6839(11) yes .
S(1) N(1) 1.6839(11) yes 2_655
N(1) C(1) 1.2818(17) yes .
C(1) C(1) 1.5439(17) yes 2_655
C(1) C(2) 1.4708(18) yes .
C(2) C(3) 1.433(2) yes .
C(2) C(11) 1.379(2) yes .
C(3) C(4) 1.419(2) yes .
C(3) C(8) 1.4234(19) yes .
C(4) C(5) 1.371(2) yes .
C(5) C(6) 1.406(2) yes .
C(6) C(7) 1.362(2) yes .
C(7) C(8) 1.420(2) yes .
C(8) C(9) 1.417(2) yes .
C(9) C(10) 1.369(2) yes .
C(10) C(11) 1.408(2) yes .
C(4) H(1) 1.001 no .
C(5) H(2) 1.011 no .
C(6) H(3) 0.978 no .
C(7) H(4) 0.970 no .
C(9) H(5) 1.002 no .
C(10) H(6) 1.023 no .
C(11) H(7) 0.985 no .

loop_
_geom_contact_atom_site_label_1
_geom_contact_atom_site_label_2
_geom_contact_distance
_geom_contact_site_symmetry_2
S(1) O(1) 3.5957(12) 3_666
S(1) O(1) 3.5957(12) 4_564
S(1) C(1) 2.3999(13) .
S(1) C(1) 2.3999(13) 2_655
O(1) S(1) 3.5957(12) 3_666
O(1) O(1) 2.4427(17) 2_655
O(1) O(1) 3.2054(16) 3_666
O(1) N(1) 2.5548(15) .
O(1) N(1) 2.5286(17) 2_655
O(1) N(1) 3.4561(16) 3_666
O(1) N(1) 3.3549(19) 4_565
O(1) C(1) 3.3497(17) .
O(1) C(1) 3.3142(18) 2_655
O(1) C(1) 3.2333(18) 3_666
O(1) C(1) 3.106(2) 4_565
O(1) C(2) 3.526(2) 4_565
O(1) C(11) 3.219(2) 4_565
N(1) O(1) 2.5548(15) .
N(1) O(1) 2.5286(17) 2_655
N(1) O(1) 3.4561(16) 3_666
N(1) O(1) 3.3549(19) 4_564
N(1) N(1) 2.5574(15) 2_655
N(1) C(1) 2.3639(17) 2_655
N(1) C(2) 2.4284(18) .
N(1) C(3) 3.0692(18) .
N(1) C(4) 3.085(2) .
N(1) C(7) 3.5940(17) 7_555
N(1) C(11) 3.4905(19) .
C(1) S(1) 2.3999(13) .
C(1) O(1) 3.3497(17) .
C(1) O(1) 3.3142(18) 2_655
C(1) O(1) 3.2333(18) 3_666
C(1) O(1) 3.106(2) 4_564
C(1) N(1) 2.3639(17) 2_655
C(1) C(2) 2.6471(17) 2_655
C(1) C(3) 2.5442(19) .
C(1) C(4) 3.013(2) .
C(1) C(11) 2.426(2) .
C(1) C(11) 3.0749(18) 2_655
C(2) O(1) 3.526(2) 4_564
C(2) N(1) 2.4284(18) .
C(2) C(1) 2.6471(17) 2_655
C(2) C(2) 3.1586(17) 2_655
C(2) C(4) 2.513(2) .
C(2) C(6) 3.5318(19) 7_555
C(2) C(8) 2.445(2) .
C(2) C(9) 2.7944(19) .
C(2) C(10) 2.426(2) .
C(2) C(11) 3.1629(17) 2_655
C(3) N(1) 3.0692(18) .
C(3) C(1) 2.5442(19) .
C(3) C(5) 2.418(2) .
C(3) C(6) 2.813(2) .
C(3) C(6) 3.493(2) 7_555
C(3) C(7) 2.451(2) .
C(3) C(7) 3.321(2) 7_555
C(3) C(9) 2.456(2) .
C(3) C(10) 2.834(2) .
C(3) C(11) 2.442(2) .
C(4) N(1) 3.085(2) .
C(4) C(1) 3.013(2) .
C(4) C(2) 2.513(2) .
C(4) C(6) 2.420(2) .
C(4) C(7) 2.795(2) .
C(4) C(7) 3.539(2) 7_555
C(4) C(8) 2.445(2) .
C(5) C(3) 2.418(2) .
C(5) C(5) 3.447(2) 7_556
C(5) C(7) 2.395(2) .
C(5) C(8) 2.791(2) .
C(5) C(8) 3.533(2) 7_555
C(5) C(9) 3.378(2) 7_555
C(6) C(2) 3.5318(19) 7_555
C(6) C(3) 2.813(2) .
C(6) C(3) 3.493(2) 7_555
C(6) C(4) 2.420(2) .
C(6) C(8) 2.421(2) .
C(6) C(8) 3.534(2) 7_555
C(7) N(1) 3.5940(17) 7_555
C(7) C(3) 2.451(2) .
C(7) C(3) 3.321(2) 7_555
C(7) C(4) 2.795(2) .
C(7) C(4) 3.539(2) 7_555
C(7) C(5) 2.395(2) .
C(7) C(9) 2.472(2) .
C(8) C(2) 2.445(2) .
C(8) C(4) 2.445(2) .
C(8) C(5) 2.791(2) .
C(8) C(5) 3.533(2) 7_555
C(8) C(6) 2.421(2) .
C(8) C(6) 3.534(2) 7_555
C(8) C(10) 2.428(2) .
C(8) C(11) 2.799(2) .
C(9) C(2) 2.7944(19) .
C(9) C(3) 2.456(2) .
C(9) C(5) 3.378(2) 7_555
C(9) C(7) 2.472(2) .
C(9) C(11) 2.399(2) .
C(10) C(2) 2.426(2) .
C(10) C(3) 2.834(2) .
C(10) C(8) 2.428(2) .
C(11) O(1) 3.219(2) 4_564
C(11) N(1) 3.4905(19) .
C(11) C(1) 2.426(2) .
C(11) C(1) 3.0749(18) 2_655
C(11) C(2) 3.1629(17) 2_655
C(11) C(3) 2.442(2) .
C(11) C(8) 2.799(2) .
C(11) C(9) 2.399(2) .
C(11) C(11) 3.2903(19) 2_655
S(1) H(3) 3.342 5_555
S(1) H(3) 3.342 6_555
O(1) H(1) 3.161 3_666
O(1) H(3) 2.938 6_555
O(1) H(7) 2.653 4_565
N(1) H(1) 2.546 .
N(1) H(3) 3.059 6_555
N(1) H(4) 2.871 7_555
C(1) H(1) 2.692 .
C(1) H(4) 3.552 7_555
C(1) H(7) 2.547 .
C(1) H(7) 2.734 2_655
C(2) H(1) 2.713 .
C(2) H(3) 3.372 7_555
C(2) H(4) 3.540 7_555
C(2) H(6) 3.356 .
C(2) H(6) 3.441 4_555
C(2) H(7) 2.039 .
C(2) H(7) 2.713 2_655
C(3) H(1) 2.094 .
C(3) H(2) 3.318 .
C(3) H(4) 3.316 .
C(3) H(4) 3.379 7_555
C(3) H(5) 3.359 .
C(3) H(5) 3.338 4_555
C(3) H(6) 3.211 4_555
C(3) H(7) 3.322 .
C(3) H(7) 3.346 2_655
C(4) H(2) 2.044 .
C(4) H(2) 3.546 7_556
C(4) H(3) 3.281 .
C(4) H(4) 3.132 6_555
C(4) H(4) 3.399 7_555
C(4) H(5) 3.282 4_555
C(5) H(1) 2.072 .
C(5) H(2) 2.920 7_556
C(5) H(3) 2.052 .
C(5) H(4) 3.278 .
C(5) H(4) 3.254 6_555
C(5) H(5) 3.028 4_555
C(5) H(5) 3.504 6_555
C(5) H(5) 3.502 7_555
C(6) H(1) 3.329 .
C(6) H(2) 2.116 .
C(6) H(2) 3.397 7_556
C(6) H(4) 2.036 .
C(6) H(5) 2.807 4_555
C(7) H(1) 3.148 6_545
C(7) H(2) 3.315 .
C(7) H(2) 3.122 6_545
C(7) H(3) 2.058 .
C(7) H(5) 2.667 .
C(7) H(5) 2.828 4_555
C(8) H(1) 3.345 .
C(8) H(2) 3.344 6_545
C(8) H(3) 3.319 .
C(8) H(4) 2.063 .
C(8) H(5) 2.099 .
C(8) H(5) 3.087 4_555
C(8) H(6) 3.345 .
C(8) H(6) 3.249 4_555
C(9) H(2) 3.020 6_545
C(9) H(2) 3.445 7_555
C(9) H(4) 2.637 .
C(9) H(6) 2.067 .
C(9) H(6) 3.482 4_555
C(9) H(7) 3.291 .
C(10) H(3) 3.578 7_555
C(10) H(5) 2.053 .
C(10) H(6) 3.350 3_655
C(10) H(7) 2.088 .
C(10) H(7) 3.446 3_655
C(11) H(3) 3.318 7_555
C(11) H(5) 3.303 .
C(11) H(6) 2.131 .
C(11) H(6) 3.147 3_655
C(11) H(7) 3.190 2_655
H(1) O(1) 3.161 3_666
H(1) N(1) 2.546 .
H(1) C(1) 2.692 .
H(1) C(2) 2.713 .
H(1) C(3) 2.094 .
H(1) C(5) 2.072 .
H(1) C(6) 3.329 .
H(1) C(7) 3.148 6_555
H(1) C(8) 3.345 .
H(1) H(2) 2.352 .
H(1) H(3) 3.434 6_555
H(1) H(4) 2.467 6_555
H(1) H(4) 3.487 7_555
H(2) C(3) 3.318 .
H(2) C(4) 2.044 .
H(2) C(4) 3.546 7_556
H(2) C(5) 2.920 7_556
H(2) C(6) 2.116 .
H(2) C(6) 3.397 7_556
H(2) C(7) 3.315 .
H(2) C(7) 3.122 6_555
H(2) C(8) 3.344 6_555
H(2) C(9) 3.020 6_555
H(2) C(9) 3.445 7_555
H(2) H(1) 2.352 .
H(2) H(2) 2.686 7_556
H(2) H(3) 2.388 .
H(2) H(3) 3.508 7_556
H(2) H(4) 2.663 6_555
H(2) H(5) 3.588 4_555
H(2) H(5) 2.498 6_555
H(2) H(5) 3.417 7_555
H(3) S(1) 3.342 5_445
H(3) O(1) 2.938 6_545
H(3) N(1) 3.059 6_545
H(3) C(2) 3.372 7_555
H(3) C(4) 3.281 .
H(3) C(5) 2.052 .
H(3) C(7) 2.058 .
H(3) C(8) 3.319 .
H(3) C(10) 3.578 7_555
H(3) C(11) 3.318 7_555
H(3) H(1) 3.434 6_545
H(3) H(2) 2.388 .
H(3) H(2) 3.508 7_556
H(3) H(4) 2.381 .
H(3) H(4) 3.493 4_555
H(3) H(5) 3.266 4_555
H(3) H(7) 3.580 7_555
H(4) N(1) 2.871 7_555
H(4) C(1) 3.552 7_555
H(4) C(2) 3.540 7_555
H(4) C(3) 3.316 .
H(4) C(3) 3.379 7_555
H(4) C(4) 3.132 6_545
H(4) C(4) 3.399 7_555
H(4) C(5) 3.278 .
H(4) C(5) 3.254 6_545
H(4) C(6) 2.036 .
H(4) C(8) 2.063 .
H(4) C(9) 2.637 .
H(4) H(1) 2.467 6_545
H(4) H(1) 3.487 7_555
H(4) H(2) 2.663 6_545
H(4) H(3) 2.381 .
H(4) H(3) 3.493 4_554
H(4) H(5) 2.453 .
H(4) H(5) 3.335 4_555
H(5) C(3) 3.359 .
H(5) C(3) 3.338 4_554
H(5) C(4) 3.282 4_554
H(5) C(5) 3.028 4_554
H(5) C(5) 3.504 6_545
H(5) C(5) 3.502 7_555
H(5) C(6) 2.807 4_554
H(5) C(7) 2.667 .
H(5) C(7) 2.828 4_554
H(5) C(8) 2.099 .
H(5) C(8) 3.087 4_554
H(5) C(10) 2.053 .
H(5) C(11) 3.303 .
H(5) H(2) 3.588 4_554
H(5) H(2) 2.498 6_545
H(5) H(2) 3.417 7_555
H(5) H(3) 3.266 4_554
H(5) H(4) 2.453 .
H(5) H(4) 3.335 4_554
H(5) H(6) 2.353 .
H(6) C(2) 3.356 .
H(6) C(2) 3.441 4_554
H(6) C(3) 3.211 4_554
H(6) C(8) 3.345 .
H(6) C(8) 3.249 4_554
H(6) C(9) 2.067 .
H(6) C(9) 3.482 4_554
H(6) C(10) 3.350 3_655
H(6) C(11) 2.131 .
H(6) C(11) 3.147 3_655
H(6) H(5) 2.353 .
H(6) H(6) 2.953 3_655
H(6) H(7) 2.447 .
H(6) H(7) 2.588 3_655
H(7) O(1) 2.653 4_564
H(7) C(1) 2.547 .
H(7) C(1) 2.734 2_655
H(7) C(2) 2.039 .
H(7) C(2) 2.713 2_655
H(7) C(3) 3.322 .
H(7) C(3) 3.346 2_655
H(7) C(9) 3.291 .
H(7) C(10) 2.088 .
H(7) C(10) 3.446 3_655
H(7) C(11) 3.190 2_655
H(7) H(3) 3.580 7_555
H(7) H(6) 2.447 .
H(7) H(6) 2.588 3_655
H(7) H(7) 3.362 2_655

loop_
_geom_torsion_atom_site_label_1
_geom_torsion_atom_site_label_2
_geom_torsion_atom_site_label_3
_geom_torsion_atom_site_label_4
_geom_torsion
_geom_torsion_site_symmetry_1
_geom_torsion_site_symmetry_3
_geom_torsion_site_symmetry_4
O(1) S(1) N(1) C(1) -115.25(11) . . .
O(1) S(1) N(1) C(1) 113.58(11) . 2_655 2_655
O(1) S(1) N(1) C(1) 113.58(11) 2_655 . .
O(1) S(1) N(1) C(1) -115.25(11) 2_655 2_655 2_655
N(1) S(1) N(1) C(1) -1.49(11) . 2_655 2_655
N(1) S(1) N(1) C(1) -1.49(11) 2_655 . .
S(1) N(1) C(1) C(2) -170.43(12) . . .
S(1) N(1) C(1) C(1) 3.64(15) . . 2_655
N(1) C(1) C(1) N(1) -5.15(19) . 2_655 2_655
N(1) C(1) C(1) C(2) 168.98(14) . 2_655 2_655
N(1) C(1) C(2) C(3) -43.3(2) . . .
N(1) C(1) C(2) C(11) 129.81(16) . . .
C(1) C(1) C(2) C(3) 143.18(14) 2_655 . .
C(1) C(1) C(2) C(11) -43.70(19) 2_655 . .
C(2) C(1) C(1) N(1) 168.98(14) . 2_655 2_655
C(2) C(1) C(1) C(2) -16.9(2) . 2_655 2_655
C(1) C(2) C(3) C(4) -9.8(2) . . .
C(1) C(2) C(3) C(8) 170.02(12) . . .
C(1) C(2) C(11) C(10) -171.20(12) . . .
C(3) C(2) C(11) C(10) 2.1(2) . . .
C(11) C(2) C(3) C(4) 177.38(13) . . .
C(11) C(2) C(3) C(8) -2.84(19) . . .
C(2) C(3) C(4) C(5) 177.32(13) . . .
C(2) C(3) C(8) C(7) -176.61(13) . . .
C(2) C(3) C(8) C(9) 1.88(19) . . .
C(4) C(3) C(8) C(7) 3.2(2) . . .
C(4) C(3) C(8) C(9) -178.33(13) . . .
C(8) C(3) C(4) C(5) -2.5(2) . . .
C(3) C(4) C(5) C(6) 0.3(2) . . .
C(4) C(5) C(6) C(7) 1.1(2) . . .
C(5) C(6) C(7) C(8) -0.3(2) . . .
C(6) C(7) C(8) C(3) -1.8(2) . . .
C(6) C(7) C(8) C(9) 179.71(14) . . .
C(3) C(8) C(9) C(10) -0.1(2) . . .
C(7) C(8) C(9) C(10) 178.33(14) . . .
C(8) C(9) C(10) C(11) -0.8(2) . . .
C(9) C(10) C(11) C(2) -0.2(2) . . .
